data_4063508
loop_
_publ_author_name
'Boutadla, Youcef'
'Al-Duaij, Omar'
'Davies, David L.'
'Griffith, Gerald A.'
'Singh, Kuldip'

_publ_section_title
;
 Mechanistic Study of Acetate-Assisted C--H Activation of 2-Substituted
 Pyridines with [MCl2Cp*]2(M = Rh, Ir) and [RuCl2(p-cymene)]2
;
_journal_issue 2
_journal_name_full Organometallics
_journal_page_first 433
_journal_page_last 440
_journal_paper_doi 10.1021/om800909w
_journal_volume 28
_journal_year 2009
_chemical_formula_sum 'C21 H23 Cl Ir N'
_chemical_formula_weight 517.05
_chemical_name_systematic
; 
 ? 
;
_space_group_IT_number 14
_symmetry_cell_setting monoclinic
_symmetry_space_group_name_Hall '-P 2ybc'
_symmetry_space_group_name_H-M 'P 1 21/c 1'
_atom_sites_solution_hydrogens geom
_atom_sites_solution_primary direct
_atom_sites_solution_secondary difmap
_audit_creation_method SHELXL-97
_cell_angle_alpha 90.00
_cell_angle_beta 97.304(5)
_cell_angle_gamma 90.00
_cell_formula_units_Z 4
_cell_length_a 7.474(2)
_cell_length_b 14.685(4)
_cell_length_c 16.615(4)
_cell_measurement_reflns_used 904
_cell_measurement_temperature 150(2)
_cell_measurement_theta_max 27.371
_cell_measurement_theta_min 3.445
_cell_volume 1808.8(8)
_computing_cell_refinement 'Bruker SMART'
_computing_data_collection 'Bruker SMART'
_computing_data_reduction 'Bruker SHELXTL'
_computing_molecular_graphics 'Bruker SHELXTL'
_computing_publication_material 'Bruker SHELXTL'
_computing_structure_refinement 'SHELXL-97 (Sheldrick, 1997)'
_computing_structure_solution 'SHELXS-97 (Sheldrick, 1990)'
_diffrn_ambient_temperature 150(2)
_diffrn_measured_fraction_theta_full 1.000
_diffrn_measured_fraction_theta_max 1.000
_diffrn_measurement_device_type 'Bruker Apex 2000 CCD area detector'
_diffrn_measurement_method 'phi and omega scans'
_diffrn_radiation_monochromator graphite
_diffrn_radiation_source 'fine-focus sealed tube'
_diffrn_radiation_type MoK\a
_diffrn_radiation_wavelength 0.71073
_diffrn_reflns_av_R_equivalents 0.0533
_diffrn_reflns_av_sigmaI/netI 0.0539
_diffrn_reflns_limit_h_max 9
_diffrn_reflns_limit_h_min -9
_diffrn_reflns_limit_k_max 18
_diffrn_reflns_limit_k_min -18
_diffrn_reflns_limit_l_max 20
_diffrn_reflns_limit_l_min -20
_diffrn_reflns_number 13926
_diffrn_reflns_theta_full 26.00
_diffrn_reflns_theta_max 26.00
_diffrn_reflns_theta_min 1.86
_exptl_absorpt_coefficient_mu 7.531
_exptl_absorpt_correction_T_max 0.746
_exptl_absorpt_correction_T_min 0.526
_exptl_absorpt_correction_type empirical
_exptl_absorpt_process_details
;
absorption correction based on 7937 reflections(SADABS);Rint 0.0807 before
correction and 0.0451 after.
;
_exptl_crystal_colour red
_exptl_crystal_density_diffrn 1.899
_exptl_crystal_density_method 'not measured'
_exptl_crystal_description block
_exptl_crystal_F_000 1000
_exptl_crystal_size_max 0.13
_exptl_crystal_size_mid 0.10
_exptl_crystal_size_min 0.07
_refine_diff_density_max 1.220
_refine_diff_density_min -1.001
_refine_diff_density_rms 0.141
_refine_ls_extinction_method none
_refine_ls_goodness_of_fit_ref 1.017
_refine_ls_hydrogen_treatment constr
_refine_ls_matrix_type full
_refine_ls_number_parameters 222
_refine_ls_number_reflns 3555
_refine_ls_number_restraints 0
_refine_ls_restrained_S_all 1.017
_refine_ls_R_factor_all 0.0431
_refine_ls_R_factor_gt 0.0322
_refine_ls_shift/su_max 0.001
_refine_ls_shift/su_mean 0.000
_refine_ls_structure_factor_coef Fsqd
_refine_ls_weighting_details 'calc w=1/[\s^2^(Fo^2^)+(0.0173P)^2^+0.0000P] where P=(Fo^2^+2Fc^2^)/3'
_refine_ls_weighting_scheme calc
_refine_ls_wR_factor_gt 0.0579
_refine_ls_wR_factor_ref 0.0604
_reflns_number_gt 3017
_reflns_number_total 3555
_reflns_threshold_expression >2sigma(I)
_cod_data_source_file om800909w_si_002.cif
_cod_data_source_block 07021
_cod_depositor_comments
;
The following automatic conversions were performed:

'_symmetry_cell_setting' value 'Monoclinic' changed to 'monoclinic'
according to the built-in table from CIF Core dictionary named
'cif_core.dic' version 2.4.1 from 2010-06-29.

Automatic conversion script
Id: cif_fix_values 1715 2011-07-08 13:25:40Z adriana 

The following automatic conversions were performed:

'_refine_ls_hydrogen_treatment' value 'constrained' was replaced with
the value 'constr' as specified in the replacement file
'src/cod-tools/trunk/data/replacement-values/replacement_values.lst'.

Automatic conversion script
Id: cif_fix_values 5376 2017-05-30 11:51:03Z andrius 
;
_cod_original_sg_symbol_H-M P2(1)/c
_cod_database_code 4063508

loop_
_symmetry_equiv_pos_as_xyz
'x, y, z'
'-x, y+1/2, -z+1/2'
'-x, -y, -z'
'x, -y-1/2, z-1/2'

loop_
_atom_site_label
_atom_site_type_symbol
_atom_site_fract_x
_atom_site_fract_y
_atom_site_fract_z
_atom_site_U_iso_or_equiv
_atom_site_adp_type
_atom_site_occupancy
_atom_site_symmetry_multiplicity
_atom_site_calc_flag
_atom_site_refinement_flags
_atom_site_disorder_assembly
_atom_site_disorder_group
Ir1 Ir 0.84345(3) 0.737648(13) 0.309507(14) 0.01764(7) Uani 1 1 d . . .
Cl1 Cl 0.56112(18) 0.67472(9) 0.33788(10) 0.0272(3) Uani 1 1 d . . .
N1 N 0.7055(6) 0.7956(3) 0.2058(3) 0.0260(12) Uani 1 1 d . . .
C1 C 0.6830(8) 0.7557(4) 0.1316(4) 0.0292(14) Uani 1 1 d . . .
H1 H 0.7230 0.6947 0.1270 0.035 Uiso 1 1 calc R . .
C2 C 0.6047(8) 0.7995(4) 0.0627(4) 0.0342(16) Uani 1 1 d . . .
H2 H 0.5913 0.7695 0.0116 0.041 Uiso 1 1 calc R . .
C3 C 0.5456(8) 0.8889(4) 0.0695(4) 0.0356(17) Uani 1 1 d . . .
H3 H 0.4942 0.9215 0.0228 0.043 Uiso 1 1 calc R . .
C4 C 0.5628(8) 0.9295(4) 0.1453(4) 0.0279(14) Uani 1 1 d . . .
H4 H 0.5213 0.9901 0.1506 0.033 Uiso 1 1 calc R . .
C5 C 0.6401(7) 0.8828(4) 0.2136(4) 0.0220(13) Uani 1 1 d . . .
C6 C 0.6608(7) 0.9159(4) 0.2965(4) 0.0234(14) Uani 1 1 d . . .
C7 C 0.5929(8) 0.9991(4) 0.3191(4) 0.0299(15) Uani 1 1 d . . .
H7 H 0.5295 1.0377 0.2793 0.036 Uiso 1 1 calc R . .
C8 C 0.6183(9) 1.0254(4) 0.4000(4) 0.0361(17) Uani 1 1 d . . .
H8 H 0.5699 1.0813 0.4163 0.043 Uiso 1 1 calc R . .
C9 C 0.7149(9) 0.9693(4) 0.4568(4) 0.0342(16) Uani 1 1 d . . .
H9 H 0.7362 0.9871 0.5121 0.041 Uiso 1 1 calc R . .
C10 C 0.7804(8) 0.8865(4) 0.4321(4) 0.0277(14) Uani 1 1 d . . .
H10 H 0.8444 0.8479 0.4717 0.033 Uiso 1 1 calc R . .
C11 C 0.7562(7) 0.8588(3) 0.3531(3) 0.0149(12) Uani 1 1 d . . .
C12 C 1.1030(7) 0.7184(4) 0.2660(4) 0.0274(14) Uani 1 1 d . . .
C13 C 1.0156(8) 0.6309(4) 0.2656(5) 0.0371(17) Uani 1 1 d . . .
C14 C 0.9931(8) 0.6106(4) 0.3464(5) 0.0382(19) Uani 1 1 d . . .
C15 C 1.0570(8) 0.6823(4) 0.3980(4) 0.0314(15) Uani 1 1 d . . .
C16 C 1.1314(7) 0.7493(4) 0.3492(4) 0.0296(15) Uani 1 1 d . . .
C17 C 1.1683(9) 0.7642(5) 0.1957(4) 0.060(2) Uani 1 1 d . . .
H17A H 1.1662 0.8303 0.2034 0.090 Uiso 1 1 calc R . .
H17B H 1.0899 0.7479 0.1459 0.090 Uiso 1 1 calc R . .
H17C H 1.2920 0.7445 0.1913 0.090 Uiso 1 1 calc R . .
C18 C 0.9702(10) 0.5691(6) 0.1924(6) 0.085(4) Uani 1 1 d . . .
H18A H 1.0324 0.5107 0.2024 0.128 Uiso 1 1 calc R . .
H18B H 1.0093 0.5981 0.1444 0.128 Uiso 1 1 calc R . .
H18C H 0.8396 0.5589 0.1832 0.128 Uiso 1 1 calc R . .
C19 C 0.9105(10) 0.5236(5) 0.3729(7) 0.099(4) Uani 1 1 d . . .
H19A H 0.8519 0.5354 0.4214 0.149 Uiso 1 1 calc R . .
H19B H 1.0050 0.4777 0.3853 0.149 Uiso 1 1 calc R . .
H19C H 0.8208 0.5013 0.3292 0.149 Uiso 1 1 calc R . .
C20 C 1.0721(10) 0.6845(7) 0.4881(4) 0.080(3) Uani 1 1 d . . .
H20A H 0.9570 0.6659 0.5055 0.121 Uiso 1 1 calc R . .
H20B H 1.1019 0.7464 0.5074 0.121 Uiso 1 1 calc R . .
H20C H 1.1674 0.6426 0.5109 0.121 Uiso 1 1 calc R . .
C21 C 1.2263(8) 0.8348(4) 0.3781(5) 0.054(2) Uani 1 1 d . . .
H21A H 1.3536 0.8215 0.3961 0.081 Uiso 1 1 calc R . .
H21B H 1.1703 0.8600 0.4235 0.081 Uiso 1 1 calc R . .
H21C H 1.2173 0.8792 0.3337 0.081 Uiso 1 1 calc R . .

loop_
_atom_site_aniso_label
_atom_site_aniso_U_11
_atom_site_aniso_U_22
_atom_site_aniso_U_33
_atom_site_aniso_U_23
_atom_site_aniso_U_13
_atom_site_aniso_U_12
Ir1 0.01608(12) 0.01629(12) 0.02064(13) 0.00022(10) 0.00267(8) 0.00140(9)
Cl1 0.0178(7) 0.0243(7) 0.0404(10) -0.0029(7) 0.0075(7) -0.0030(6)
N1 0.026(3) 0.029(3) 0.023(3) 0.005(2) 0.002(2) -0.001(2)
C1 0.031(3) 0.031(3) 0.025(3) -0.006(3) 0.001(3) -0.001(3)
C2 0.032(4) 0.043(4) 0.024(4) -0.002(3) -0.007(3) 0.001(3)
C3 0.027(4) 0.042(4) 0.035(4) 0.017(3) -0.008(3) 0.002(3)
C4 0.022(3) 0.028(3) 0.034(4) 0.004(3) 0.004(3) 0.000(3)
C5 0.018(3) 0.020(3) 0.028(4) 0.005(2) 0.002(3) -0.002(2)
C6 0.014(3) 0.022(3) 0.035(4) 0.001(3) 0.009(3) -0.003(2)
C7 0.025(4) 0.027(3) 0.041(4) 0.005(3) 0.013(3) 0.003(3)
C8 0.044(4) 0.023(3) 0.046(5) -0.004(3) 0.022(4) 0.008(3)
C9 0.040(4) 0.029(3) 0.037(4) -0.008(3) 0.020(3) -0.001(3)
C10 0.024(3) 0.026(3) 0.033(4) 0.001(3) 0.004(3) 0.000(3)
C11 0.015(3) 0.012(3) 0.021(3) -0.002(2) 0.012(2) -0.005(2)
C12 0.014(3) 0.039(4) 0.030(4) 0.005(3) 0.007(3) 0.007(3)
C13 0.023(4) 0.031(4) 0.055(5) -0.012(3) -0.004(3) 0.017(3)
C14 0.017(3) 0.024(3) 0.073(6) 0.022(3) 0.000(4) 0.005(3)
C15 0.021(3) 0.049(4) 0.024(4) 0.012(3) 0.003(3) 0.012(3)
C16 0.013(3) 0.032(4) 0.043(4) -0.005(3) 0.000(3) 0.004(3)
C17 0.033(4) 0.111(7) 0.039(5) 0.030(5) 0.018(3) 0.012(5)
C18 0.038(5) 0.089(7) 0.116(8) -0.073(6) -0.034(5) 0.036(4)
C19 0.037(5) 0.047(5) 0.215(13) 0.075(7) 0.021(6) 0.008(4)
C20 0.054(6) 0.155(9) 0.035(5) 0.042(5) 0.017(4) 0.053(6)
C21 0.026(4) 0.035(4) 0.099(7) -0.030(4) -0.003(4) -0.002(3)

loop_
_atom_type_symbol
_atom_type_description
_atom_type_scat_dispersion_real
_atom_type_scat_dispersion_imag
_atom_type_scat_source
C C 0.0033 0.0016 'International Tables Vol C Tables 4.2.6.8 and 6.1.1.4'
H H 0.0000 0.0000 'International Tables Vol C Tables 4.2.6.8 and 6.1.1.4'
N N 0.0061 0.0033 'International Tables Vol C Tables 4.2.6.8 and 6.1.1.4'
Cl Cl 0.1484 0.1585 'International Tables Vol C Tables 4.2.6.8 and 6.1.1.4'
Ir Ir -1.4442 7.9887 'International Tables Vol C Tables 4.2.6.8 and 6.1.1.4'

loop_
_geom_angle_atom_site_label_1
_geom_angle_atom_site_label_2
_geom_angle_atom_site_label_3
_geom_angle
_geom_angle_site_symmetry_1
_geom_angle_site_symmetry_3
_geom_angle_publ_flag
C11 Ir1 N1 78.0(2) . . ?
C11 Ir1 C12 124.4(2) . . ?
N1 Ir1 C12 98.5(2) . . ?
C11 Ir1 C16 99.8(2) . . ?
N1 Ir1 C16 126.0(2) . . ?
C12 Ir1 C16 38.8(2) . . ?
C11 Ir1 C15 108.8(2) . . ?
N1 Ir1 C15 162.7(2) . . ?
C12 Ir1 C15 64.4(2) . . ?
C16 Ir1 C15 38.3(2) . . ?
C11 Ir1 C13 162.4(2) . . ?
N1 Ir1 C13 105.4(2) . . ?
C12 Ir1 C13 38.4(2) . . ?
C16 Ir1 C13 64.0(2) . . ?
C15 Ir1 C13 63.4(2) . . ?
C11 Ir1 C14 143.1(3) . . ?
N1 Ir1 C14 138.9(2) . . ?
C12 Ir1 C14 62.8(2) . . ?
C16 Ir1 C14 62.5(2) . . ?
C15 Ir1 C14 37.1(2) . . ?
C13 Ir1 C14 37.0(2) . . ?
C11 Ir1 Cl1 86.45(14) . . ?
N1 Ir1 Cl1 87.97(13) . . ?
C12 Ir1 Cl1 149.10(17) . . ?
C16 Ir1 Cl1 146.07(17) . . ?
C15 Ir1 Cl1 108.02(17) . . ?
C13 Ir1 Cl1 110.74(18) . . ?
C14 Ir1 Cl1 92.70(16) . . ?
C1 N1 C5 118.8(5) . . ?
C1 N1 Ir1 124.6(4) . . ?
C5 N1 Ir1 116.5(4) . . ?
N1 C1 C2 123.0(6) . . ?
N1 C1 H1 118.5 . . ?
C2 C1 H1 118.5 . . ?
C1 C2 C3 118.6(6) . . ?
C1 C2 H2 120.7 . . ?
C3 C2 H2 120.7 . . ?
C4 C3 C2 119.0(6) . . ?
C4 C3 H3 120.5 . . ?
C2 C3 H3 120.5 . . ?
C3 C4 C5 120.8(6) . . ?
C3 C4 H4 119.6 . . ?
C5 C4 H4 119.6 . . ?
N1 C5 C4 119.8(5) . . ?
N1 C5 C6 113.8(5) . . ?
C4 C5 C6 126.5(5) . . ?
C11 C6 C7 121.4(6) . . ?
C11 C6 C5 115.1(5) . . ?
C7 C6 C5 123.5(6) . . ?
C8 C7 C6 119.7(6) . . ?
C8 C7 H7 120.1 . . ?
C6 C7 H7 120.1 . . ?
C9 C8 C7 119.3(6) . . ?
C9 C8 H8 120.4 . . ?
C7 C8 H8 120.4 . . ?
C8 C9 C10 119.5(6) . . ?
C8 C9 H9 120.3 . . ?
C10 C9 H9 120.3 . . ?
C11 C10 C9 122.4(6) . . ?
C11 C10 H10 118.8 . . ?
C9 C10 H10 118.8 . . ?
C10 C11 C6 117.8(5) . . ?
C10 C11 Ir1 126.0(4) . . ?
C6 C11 Ir1 116.2(4) . . ?
C13 C12 C16 107.2(5) . . ?
C13 C12 C17 126.5(6) . . ?
C16 C12 C17 126.0(6) . . ?
C13 C12 Ir1 72.2(3) . . ?
C16 C12 Ir1 70.8(3) . . ?
C17 C12 Ir1 126.9(4) . . ?
C14 C13 C12 107.1(6) . . ?
C14 C13 C18 126.6(7) . . ?
C12 C13 C18 126.2(7) . . ?
C14 C13 Ir1 71.9(4) . . ?
C12 C13 Ir1 69.4(3) . . ?
C18 C13 Ir1 127.4(4) . . ?
C15 C14 C13 110.7(5) . . ?
C15 C14 C19 125.2(8) . . ?
C13 C14 C19 124.1(8) . . ?
C15 C14 Ir1 70.0(3) . . ?
C13 C14 Ir1 71.1(3) . . ?
C19 C14 Ir1 125.5(4) . . ?
C14 C15 C16 107.2(6) . . ?
C14 C15 C20 127.5(7) . . ?
C16 C15 C20 124.8(7) . . ?
C14 C15 Ir1 72.8(4) . . ?
C16 C15 Ir1 70.5(3) . . ?
C20 C15 Ir1 128.7(4) . . ?
C15 C16 C12 107.8(5) . . ?
C15 C16 C21 126.8(6) . . ?
C12 C16 C21 125.4(6) . . ?
C15 C16 Ir1 71.1(3) . . ?
C12 C16 Ir1 70.5(3) . . ?
C21 C16 Ir1 125.1(4) . . ?
C12 C17 H17A 109.5 . . ?
C12 C17 H17B 109.5 . . ?
H17A C17 H17B 109.5 . . ?
C12 C17 H17C 109.5 . . ?
H17A C17 H17C 109.5 . . ?
H17B C17 H17C 109.5 . . ?
C13 C18 H18A 109.5 . . ?
C13 C18 H18B 109.5 . . ?
H18A C18 H18B 109.5 . . ?
C13 C18 H18C 109.5 . . ?
H18A C18 H18C 109.5 . . ?
H18B C18 H18C 109.5 . . ?
C14 C19 H19A 109.5 . . ?
C14 C19 H19B 109.5 . . ?
H19A C19 H19B 109.5 . . ?
C14 C19 H19C 109.5 . . ?
H19A C19 H19C 109.5 . . ?
H19B C19 H19C 109.5 . . ?
C15 C20 H20A 109.5 . . ?
C15 C20 H20B 109.5 . . ?
H20A C20 H20B 109.5 . . ?
C15 C20 H20C 109.5 . . ?
H20A C20 H20C 109.5 . . ?
H20B C20 H20C 109.5 . . ?
C16 C21 H21A 109.5 . . ?
C16 C21 H21B 109.5 . . ?
H21A C21 H21B 109.5 . . ?
C16 C21 H21C 109.5 . . ?
H21A C21 H21C 109.5 . . ?
H21B C21 H21C 109.5 . . ?

loop_
_geom_bond_atom_site_label_1
_geom_bond_atom_site_label_2
_geom_bond_distance
_geom_bond_site_symmetry_2
_geom_bond_publ_flag
Ir1 C11 2.058(5) . ?
Ir1 N1 2.074(5) . ?
Ir1 C12 2.173(5) . ?
Ir1 C16 2.176(6) . ?
Ir1 C15 2.185(6) . ?
Ir1 C13 2.210(6) . ?
Ir1 C14 2.221(6) . ?
Ir1 Cl1 2.4046(15) . ?
N1 C1 1.356(7) . ?
N1 C5 1.382(7) . ?
C1 C2 1.378(8) . ?
C1 H1 0.9500 . ?
C2 C3 1.395(8) . ?
C2 H2 0.9500 . ?
C3 C4 1.384(8) . ?
C3 H3 0.9500 . ?
C4 C5 1.388(8) . ?
C4 H4 0.9500 . ?
C5 C6 1.449(8) . ?
C6 C11 1.388(7) . ?
C6 C7 1.393(8) . ?
C7 C8 1.389(8) . ?
C7 H7 0.9500 . ?
C8 C9 1.384(9) . ?
C8 H8 0.9500 . ?
C9 C10 1.392(8) . ?
C9 H9 0.9500 . ?
C10 C11 1.364(8) . ?
C10 H10 0.9500 . ?
C12 C13 1.442(8) . ?
C12 C16 1.444(8) . ?
C12 C17 1.484(8) . ?
C13 C14 1.404(10) . ?
C13 C18 1.521(9) . ?
C14 C15 1.403(9) . ?
C14 C19 1.509(8) . ?
C15 C16 1.432(8) . ?
C15 C20 1.487(9) . ?
C16 C21 1.491(8) . ?
C17 H17A 0.9800 . ?
C17 H17B 0.9800 . ?
C17 H17C 0.9800 . ?
C18 H18A 0.9800 . ?
C18 H18B 0.9800 . ?
C18 H18C 0.9800 . ?
C19 H19A 0.9800 . ?
C19 H19B 0.9800 . ?
C19 H19C 0.9800 . ?
C20 H20A 0.9800 . ?
C20 H20B 0.9800 . ?
C20 H20C 0.9800 . ?
C21 H21A 0.9800 . ?
C21 H21B 0.9800 . ?
C21 H21C 0.9800 . ?

loop_
_geom_torsion_atom_site_label_1
_geom_torsion_atom_site_label_2
_geom_torsion_atom_site_label_3
_geom_torsion_atom_site_label_4
_geom_torsion
_geom_torsion_site_symmetry_1
_geom_torsion_site_symmetry_2
_geom_torsion_site_symmetry_3
_geom_torsion_site_symmetry_4
_geom_torsion_publ_flag
C11 Ir1 N1 C1 -178.3(5) . . . . ?
C12 Ir1 N1 C1 58.1(5) . . . . ?
C16 Ir1 N1 C1 88.2(5) . . . . ?
C15 Ir1 N1 C1 66.8(9) . . . . ?
C13 Ir1 N1 C1 19.5(5) . . . . ?
C14 Ir1 N1 C1 0.3(6) . . . . ?
Cl1 Ir1 N1 C1 -91.5(4) . . . . ?
C11 Ir1 N1 C5 4.7(4) . . . . ?
C12 Ir1 N1 C5 -118.8(4) . . . . ?
C16 Ir1 N1 C5 -88.8(4) . . . . ?
C15 Ir1 N1 C5 -110.2(8) . . . . ?
C13 Ir1 N1 C5 -157.5(4) . . . . ?
C14 Ir1 N1 C5 -176.7(4) . . . . ?
Cl1 Ir1 N1 C5 91.5(4) . . . . ?
C5 N1 C1 C2 2.9(9) . . . . ?
Ir1 N1 C1 C2 -174.0(4) . . . . ?
N1 C1 C2 C3 -0.1(9) . . . . ?
C1 C2 C3 C4 -1.8(9) . . . . ?
C2 C3 C4 C5 0.9(9) . . . . ?
C1 N1 C5 C4 -3.7(8) . . . . ?
Ir1 N1 C5 C4 173.4(4) . . . . ?
C1 N1 C5 C6 175.9(5) . . . . ?
Ir1 N1 C5 C6 -6.9(6) . . . . ?
C3 C4 C5 N1 1.9(9) . . . . ?
C3 C4 C5 C6 -177.8(6) . . . . ?
N1 C5 C6 C11 5.5(7) . . . . ?
C4 C5 C6 C11 -174.9(5) . . . . ?
N1 C5 C6 C7 -175.2(5) . . . . ?
C4 C5 C6 C7 4.5(9) . . . . ?
C11 C6 C7 C8 -0.9(9) . . . . ?
C5 C6 C7 C8 179.7(5) . . . . ?
C6 C7 C8 C9 1.6(9) . . . . ?
C7 C8 C9 C10 -1.7(9) . . . . ?
C8 C9 C10 C11 1.3(9) . . . . ?
C9 C10 C11 C6 -0.6(8) . . . . ?
C9 C10 C11 Ir1 -179.1(4) . . . . ?
C7 C6 C11 C10 0.5(8) . . . . ?
C5 C6 C11 C10 179.8(5) . . . . ?
C7 C6 C11 Ir1 179.1(4) . . . . ?
C5 C6 C11 Ir1 -1.5(6) . . . . ?
N1 Ir1 C11 C10 176.9(5) . . . . ?
C12 Ir1 C11 C10 -91.0(5) . . . . ?
C16 Ir1 C11 C10 -58.2(5) . . . . ?
C15 Ir1 C11 C10 -19.6(5) . . . . ?
C13 Ir1 C11 C10 -80.0(9) . . . . ?
C14 Ir1 C11 C10 -1.6(7) . . . . ?
Cl1 Ir1 C11 C10 88.2(5) . . . . ?
N1 Ir1 C11 C6 -1.6(4) . . . . ?
C12 Ir1 C11 C6 90.5(4) . . . . ?
C16 Ir1 C11 C6 123.3(4) . . . . ?
C15 Ir1 C11 C6 161.9(4) . . . . ?
C13 Ir1 C11 C6 101.5(9) . . . . ?
C14 Ir1 C11 C6 180.0(4) . . . . ?
Cl1 Ir1 C11 C6 -90.3(4) . . . . ?
C11 Ir1 C12 C13 174.7(4) . . . . ?
N1 Ir1 C12 C13 -104.1(4) . . . . ?
C16 Ir1 C12 C13 116.2(5) . . . . ?
C15 Ir1 C12 C13 78.7(4) . . . . ?
C14 Ir1 C12 C13 37.1(4) . . . . ?
Cl1 Ir1 C12 C13 -3.8(6) . . . . ?
C11 Ir1 C12 C16 58.5(4) . . . . ?
N1 Ir1 C12 C16 139.6(3) . . . . ?
C15 Ir1 C12 C16 -37.5(3) . . . . ?
C13 Ir1 C12 C16 -116.2(5) . . . . ?
C14 Ir1 C12 C16 -79.1(4) . . . . ?
Cl1 Ir1 C12 C16 -120.0(4) . . . . ?
C11 Ir1 C12 C17 -62.7(7) . . . . ?
N1 Ir1 C12 C17 18.5(6) . . . . ?
C16 Ir1 C12 C17 -121.1(8) . . . . ?
C15 Ir1 C12 C17 -158.7(7) . . . . ?
C13 Ir1 C12 C17 122.7(8) . . . . ?
C14 Ir1 C12 C17 159.7(7) . . . . ?
Cl1 Ir1 C12 C17 118.9(6) . . . . ?
C16 C12 C13 C14 0.0(6) . . . . ?
C17 C12 C13 C14 174.4(6) . . . . ?
Ir1 C12 C13 C14 -62.5(4) . . . . ?
C16 C12 C13 C18 -175.6(6) . . . . ?
C17 C12 C13 C18 -1.3(10) . . . . ?
Ir1 C12 C13 C18 121.9(6) . . . . ?
C16 C12 C13 Ir1 62.5(4) . . . . ?
C17 C12 C13 Ir1 -123.1(6) . . . . ?
C11 Ir1 C13 C14 102.2(8) . . . . ?
N1 Ir1 C13 C14 -158.9(4) . . . . ?
C12 Ir1 C13 C14 116.9(5) . . . . ?
C16 Ir1 C13 C14 78.2(4) . . . . ?
C15 Ir1 C13 C14 35.2(4) . . . . ?
Cl1 Ir1 C13 C14 -65.2(4) . . . . ?
C11 Ir1 C13 C12 -14.7(10) . . . . ?
N1 Ir1 C13 C12 84.2(4) . . . . ?
C16 Ir1 C13 C12 -38.7(4) . . . . ?
C15 Ir1 C13 C12 -81.7(4) . . . . ?
C14 Ir1 C13 C12 -116.9(5) . . . . ?
Cl1 Ir1 C13 C12 177.9(3) . . . . ?
C11 Ir1 C13 C18 -135.1(8) . . . . ?
N1 Ir1 C13 C18 -36.2(8) . . . . ?
C12 Ir1 C13 C18 -120.4(9) . . . . ?
C16 Ir1 C13 C18 -159.1(8) . . . . ?
C15 Ir1 C13 C18 157.9(8) . . . . ?
C14 Ir1 C13 C18 122.7(9) . . . . ?
Cl1 Ir1 C13 C18 57.5(8) . . . . ?
C12 C13 C14 C15 1.8(7) . . . . ?
C18 C13 C14 C15 177.4(6) . . . . ?
Ir1 C13 C14 C15 -59.0(4) . . . . ?
C12 C13 C14 C19 -178.5(6) . . . . ?
C18 C13 C14 C19 -2.9(10) . . . . ?
Ir1 C13 C14 C19 120.7(6) . . . . ?
C12 C13 C14 Ir1 60.8(4) . . . . ?
C18 C13 C14 Ir1 -123.6(6) . . . . ?
C11 Ir1 C14 C15 -29.1(6) . . . . ?
N1 Ir1 C14 C15 153.2(4) . . . . ?
C12 Ir1 C14 C15 82.9(4) . . . . ?
C16 Ir1 C14 C15 39.0(4) . . . . ?
C13 Ir1 C14 C15 121.4(5) . . . . ?
Cl1 Ir1 C14 C15 -116.8(4) . . . . ?
C11 Ir1 C14 C13 -150.5(4) . . . . ?
N1 Ir1 C14 C13 31.8(5) . . . . ?
C12 Ir1 C14 C13 -38.5(4) . . . . ?
C16 Ir1 C14 C13 -82.4(4) . . . . ?
C15 Ir1 C14 C13 -121.4(5) . . . . ?
Cl1 Ir1 C14 C13 121.8(4) . . . . ?
C11 Ir1 C14 C19 90.5(8) . . . . ?
N1 Ir1 C14 C19 -87.2(8) . . . . ?
C12 Ir1 C14 C19 -157.5(9) . . . . ?
C16 Ir1 C14 C19 158.6(9) . . . . ?
C15 Ir1 C14 C19 119.6(9) . . . . ?
C13 Ir1 C14 C19 -119.0(9) . . . . ?
Cl1 Ir1 C14 C19 2.8(8) . . . . ?
C13 C14 C15 C16 -2.9(7) . . . . ?
C19 C14 C15 C16 177.4(6) . . . . ?
Ir1 C14 C15 C16 -62.5(4) . . . . ?
C13 C14 C15 C20 -174.4(6) . . . . ?
C19 C14 C15 C20 6.0(10) . . . . ?
Ir1 C14 C15 C20 126.0(7) . . . . ?
C13 C14 C15 Ir1 59.7(4) . . . . ?
C19 C14 C15 Ir1 -120.0(6) . . . . ?
C11 Ir1 C15 C14 162.0(4) . . . . ?
N1 Ir1 C15 C14 -87.4(8) . . . . ?
C12 Ir1 C15 C14 -78.0(4) . . . . ?
C16 Ir1 C15 C14 -115.9(5) . . . . ?
C13 Ir1 C15 C14 -35.0(4) . . . . ?
Cl1 Ir1 C15 C14 69.7(4) . . . . ?
C11 Ir1 C15 C16 -82.0(4) . . . . ?
N1 Ir1 C15 C16 28.5(9) . . . . ?
C12 Ir1 C15 C16 38.0(3) . . . . ?
C13 Ir1 C15 C16 80.9(4) . . . . ?
C14 Ir1 C15 C16 115.9(5) . . . . ?
Cl1 Ir1 C15 C16 -174.4(3) . . . . ?
C11 Ir1 C15 C20 37.4(7) . . . . ?
N1 Ir1 C15 C20 147.9(7) . . . . ?
C12 Ir1 C15 C20 157.4(8) . . . . ?
C16 Ir1 C15 C20 119.5(8) . . . . ?
C13 Ir1 C15 C20 -159.7(8) . . . . ?
C14 Ir1 C15 C20 -124.6(9) . . . . ?
Cl1 Ir1 C15 C20 -55.0(7) . . . . ?
C14 C15 C16 C12 2.8(6) . . . . ?
C20 C15 C16 C12 174.6(6) . . . . ?
Ir1 C15 C16 C12 -61.3(4) . . . . ?
C14 C15 C16 C21 -175.7(6) . . . . ?
C20 C15 C16 C21 -3.9(10) . . . . ?
Ir1 C15 C16 C21 120.2(6) . . . . ?
C14 C15 C16 Ir1 64.1(4) . . . . ?
C20 C15 C16 Ir1 -124.2(6) . . . . ?
C13 C12 C16 C15 -1.7(6) . . . . ?
C17 C12 C16 C15 -176.1(6) . . . . ?
Ir1 C12 C16 C15 61.7(4) . . . . ?
C13 C12 C16 C21 176.8(5) . . . . ?
C17 C12 C16 C21 2.4(9) . . . . ?
Ir1 C12 C16 C21 -119.8(6) . . . . ?
C13 C12 C16 Ir1 -63.4(4) . . . . ?
C17 C12 C16 Ir1 122.1(6) . . . . ?
C11 Ir1 C16 C15 107.9(4) . . . . ?
N1 Ir1 C16 C15 -169.9(3) . . . . ?
C12 Ir1 C16 C15 -117.6(5) . . . . ?
C13 Ir1 C16 C15 -79.3(4) . . . . ?
C14 Ir1 C16 C15 -37.7(4) . . . . ?
Cl1 Ir1 C16 C15 9.5(5) . . . . ?
C11 Ir1 C16 C12 -134.5(3) . . . . ?
N1 Ir1 C16 C12 -52.3(4) . . . . ?
C15 Ir1 C16 C12 117.6(5) . . . . ?
C13 Ir1 C16 C12 38.3(3) . . . . ?
C14 Ir1 C16 C12 79.9(4) . . . . ?
Cl1 Ir1 C16 C12 127.2(3) . . . . ?
C11 Ir1 C16 C21 -14.4(6) . . . . ?
N1 Ir1 C16 C21 67.8(7) . . . . ?
C12 Ir1 C16 C21 120.1(7) . . . . ?
C15 Ir1 C16 C21 -122.2(8) . . . . ?
C13 Ir1 C16 C21 158.5(7) . . . . ?
C14 Ir1 C16 C21 -160.0(7) . . . . ?
Cl1 Ir1 C16 C21 -112.7(6) . . . . ?
